data_2237271
loop_
_publ_author_name
'Ke, Fang'
'Wu, Wen'

_publ_section_title
;
 <i>catena</i>-Poly[\m~2~-iodido-diiodidobis(\m~3~-pyridine-2-thione-\k^3^<i>S</i>:<i>S</i>:<i>S</i>)(\m~2~-pyridine-2-thione-\k^2^<i>S</i>:<i>S</i>)tricopper(I)]
;
_journal_coeditor_code BH2469
_journal_issue 2
_journal_name_full 'Acta Crystallographica Section E'
_journal_page_first m87
_journal_paper_doi 10.1107/S1600536812052051
_journal_volume 69
_journal_year 2013
_chemical_formula_iupac '[Cu3 I3 (C5 H5 N S)3]'
_chemical_formula_moiety 'C15 H15 Cu3 I3 N3 S3'
_chemical_formula_sum 'C15 H15 Cu3 I3 N3 S3'
_chemical_formula_weight 904.80
_chemical_name_systematic
;
<i>catena</i>-Poly[\m~2~-iodido-diiodidobis(\m~3~-pyridine-2-thione-
\k^3^<i>S</i>:<i>S</i>:<i>S</i>)(\m~2~-pyridine-2-thione-
\k^2^<i>S</i>:<i>S</i>)tricopper(I)]
;
_space_group_IT_number 2
_symmetry_cell_setting triclinic
_symmetry_space_group_name_Hall '-P 1'
_symmetry_space_group_name_H-M 'P -1'
_atom_sites_solution_hydrogens geom
_atom_sites_solution_primary direct
_atom_sites_solution_secondary difmap
_audit_creation_method SHELXL97
_cell_angle_alpha 105.956(2)
_cell_angle_beta 100.088(3)
_cell_angle_gamma 109.377(3)
_cell_formula_units_Z 2
_cell_length_a 10.0350(10)
_cell_length_b 10.9220(11)
_cell_length_c 12.2500(15)
_cell_measurement_reflns_used 3445
_cell_measurement_temperature 298(2)
_cell_measurement_theta_max 26.001
_cell_measurement_theta_min 2.238
_cell_volume 1164.1(2)
_computing_cell_refinement 'SAINT (Siemens, 1996)'
_computing_data_collection 'SMART (Siemens, 1996)'
_computing_data_reduction 'SAINT (Siemens, 1996)'
_computing_molecular_graphics 'SHELXTL (Sheldrick, 2008)'
_computing_publication_material 'SHELXTL (Sheldrick, 2008)'
_computing_structure_refinement 'SHELXL97 (Sheldrick, 2008)'
_computing_structure_solution 'SHELXS97 (Sheldrick, 2008)'
_diffrn_ambient_temperature 298(2)
_diffrn_measured_fraction_theta_full 0.980
_diffrn_measured_fraction_theta_max 0.980
_diffrn_measurement_device_type 'Bruker SMART CCD'
_diffrn_measurement_method '\f and \w scans'
_diffrn_radiation_monochromator graphite
_diffrn_radiation_source 'fine-focus sealed tube'
_diffrn_radiation_type MoK\a
_diffrn_radiation_wavelength 0.71073
_diffrn_reflns_av_R_equivalents 0.0276
_diffrn_reflns_av_sigmaI/netI 0.0509
_diffrn_reflns_limit_h_max 11
_diffrn_reflns_limit_h_min -11
_diffrn_reflns_limit_k_max 12
_diffrn_reflns_limit_k_min -12
_diffrn_reflns_limit_l_max 10
_diffrn_reflns_limit_l_min -14
_diffrn_reflns_number 6013
_diffrn_reflns_theta_full 25.01
_diffrn_reflns_theta_max 25.01
_diffrn_reflns_theta_min 1.81
_exptl_absorpt_coefficient_mu 6.970
_exptl_absorpt_correction_T_max 0.4212
_exptl_absorpt_correction_T_min 0.1670
_exptl_absorpt_correction_type multi-scan
_exptl_absorpt_process_details '(SADABS; Sheldrick, 1996)'
_exptl_crystal_colour yellow
_exptl_crystal_density_diffrn 2.581
_exptl_crystal_density_method 'not measured'
_exptl_crystal_description block
_exptl_crystal_F_000 840
_exptl_crystal_size_max 0.40
_exptl_crystal_size_mid 0.23
_exptl_crystal_size_min 0.15
_refine_diff_density_max 1.326
_refine_diff_density_min -1.454
_refine_ls_extinction_method none
_refine_ls_goodness_of_fit_ref 1.056
_refine_ls_hydrogen_treatment constr
_refine_ls_matrix_type full
_refine_ls_number_constraints 0
_refine_ls_number_parameters 244
_refine_ls_number_reflns 4009
_refine_ls_number_restraints 0
_refine_ls_restrained_S_all 1.056
_refine_ls_R_factor_all 0.0516
_refine_ls_R_factor_gt 0.0404
_refine_ls_shift/su_max 0.000
_refine_ls_shift/su_mean 0.000
_refine_ls_structure_factor_coef Fsqd
_refine_ls_weighting_details 'calc w=1/[\s^2^(Fo^2^)+(0.0556P)^2^+2.5913P] where P=(Fo^2^+2Fc^2^)/3'
_refine_ls_weighting_scheme calc
_refine_ls_wR_factor_gt 0.1075
_refine_ls_wR_factor_ref 0.1154
_reflns_number_gt 3215
_reflns_number_total 4009
_reflns_threshold_expression I>2\s(I)
_cod_data_source_file bh2469.cif
_cod_data_source_block I
_cod_database_code 2237271
_cod_database_fobs_code 2237271

loop_
_symmetry_equiv_pos_as_xyz
'x, y, z'
'-x, -y, -z'

loop_
_atom_site_type_symbol
_atom_site_label
_atom_site_fract_x
_atom_site_fract_y
_atom_site_fract_z
_atom_site_U_iso_or_equiv
_atom_site_adp_type
_atom_site_calc_flag
_atom_site_refinement_flags
_atom_site_occupancy
_atom_site_symmetry_multiplicity
Cu Cu1 0.48634(11) 0.50567(10) 0.61815(8) 0.0417(3) Uani d . 1 1
Cu Cu2 0.79614(11) 0.58824(10) 0.71789(8) 0.0432(3) Uani d . 1 1
Cu Cu3 0.14805(12) 0.65287(11) 0.57965(8) 0.0495(3) Uani d . 1 1
I I1 0.58333(6) 0.39571(5) 0.75952(5) 0.04314(17) Uani d . 1 1
I I2 0.95579(7) 0.79131(6) 0.91260(5) 0.0568(2) Uani d . 1 1
I I3 0.16049(6) 0.90228(5) 0.63917(5) 0.04906(18) Uani d . 1 1
N N1 0.1790(7) 0.0857(6) 0.3003(6) 0.0479(17) Uani d . 1 1
H H1 0.1089 0.1095 0.2766 0.057 Uiso calc R 1 1
N N2 1.0746(7) 0.3244(7) 0.6514(6) 0.0422(15) Uani d . 1 1
H H2 1.0476 0.2886 0.5751 0.051 Uiso calc R 1 1
N N3 0.3203(7) 0.7738(6) 0.8801(5) 0.0410(15) Uani d . 1 1
H H3 0.2341 0.7575 0.8377 0.049 Uiso calc R 1 1
S S1 0.3069(2) 0.35003(18) 0.43695(15) 0.0328(4) Uani d . 1 1
S S2 0.9240(2) 0.4776(2) 0.61847(16) 0.0403(5) Uani d . 1 1
S S3 0.3492(2) 0.6317(2) 0.67672(16) 0.0422(5) Uani d . 1 1
C C1 0.3003(8) 0.1836(7) 0.3837(6) 0.0325(16) Uani d . 1 1
C C2 0.4146(10) 0.1418(8) 0.4198(7) 0.047(2) Uani d . 1 1
H H2A 0.5022 0.2054 0.4778 0.057 Uiso calc R 1 1
C C3 0.3937(11) 0.0047(9) 0.3675(8) 0.055(2) Uani d . 1 1
H H3A 0.4690 -0.0231 0.3900 0.066 Uiso calc R 1 1
C C4 0.2641(11) -0.0914(8) 0.2828(8) 0.053(2) Uani d . 1 1
H H4 0.2506 -0.1836 0.2491 0.063 Uiso calc R 1 1
C C5 0.1579(11) -0.0491(8) 0.2500(9) 0.058(2) Uani d . 1 1
H H5 0.0695 -0.1122 0.1926 0.069 Uiso calc R 1 1
C C6 1.0204(8) 0.4156(8) 0.7040(6) 0.0360(16) Uani d . 1 1
C C7 1.0588(9) 0.4641(8) 0.8276(7) 0.0438(19) Uani d . 1 1
H H7 1.0206 0.5237 0.8674 0.053 Uiso calc R 1 1
C C8 1.1536(11) 0.4235(10) 0.8911(8) 0.061(3) Uani d . 1 1
H H8 1.1787 0.4547 0.9736 0.073 Uiso calc R 1 1
C C9 1.2119(11) 0.3342(11) 0.8293(9) 0.063(3) Uani d . 1 1
H H9 1.2795 0.3095 0.8705 0.075 Uiso calc R 1 1
C C10 1.1695(10) 0.2871(9) 0.7138(9) 0.055(2) Uani d . 1 1
H H10 1.2054 0.2260 0.6729 0.066 Uiso calc R 1 1
C C11 0.4100(8) 0.7287(7) 0.8249(6) 0.0334(16) Uani d . 1 1
C C12 0.5518(9) 0.7651(8) 0.8966(7) 0.045(2) Uani d . 1 1
H H12 0.6184 0.7385 0.8625 0.053 Uiso calc R 1 1
C C13 0.5946(11) 0.8381(9) 1.0143(8) 0.061(3) Uani d . 1 1
H H13 0.6904 0.8635 1.0603 0.074 Uiso calc R 1 1
C C14 0.4937(11) 0.8752(9) 1.0667(7) 0.056(2) Uani d . 1 1
H H14 0.5207 0.9219 1.1482 0.067 Uiso calc R 1 1
C C15 0.3594(11) 0.8436(9) 0.9995(7) 0.053(2) Uani d . 1 1
H H15 0.2922 0.8689 1.0337 0.064 Uiso calc R 1 1

loop_
_atom_site_aniso_label
_atom_site_aniso_U_11
_atom_site_aniso_U_22
_atom_site_aniso_U_33
_atom_site_aniso_U_12
_atom_site_aniso_U_13
_atom_site_aniso_U_23
Cu1 0.0459(6) 0.0397(5) 0.0395(5) 0.0245(5) 0.0052(4) 0.0097(4)
Cu2 0.0466(6) 0.0423(6) 0.0382(5) 0.0235(5) 0.0080(4) 0.0064(4)
Cu3 0.0618(7) 0.0513(6) 0.0355(5) 0.0371(5) 0.0002(4) 0.0065(4)
I1 0.0422(3) 0.0431(3) 0.0480(3) 0.0177(2) 0.0081(2) 0.0245(2)
I2 0.0619(4) 0.0487(4) 0.0412(3) 0.0151(3) 0.0040(3) 0.0043(3)
I3 0.0481(3) 0.0371(3) 0.0573(4) 0.0208(3) 0.0090(3) 0.0095(2)
N1 0.034(4) 0.029(3) 0.063(4) 0.009(3) 0.004(3) 0.004(3)
N2 0.051(4) 0.043(4) 0.047(4) 0.030(3) 0.016(3) 0.024(3)
N3 0.039(4) 0.037(3) 0.039(3) 0.015(3) 0.009(3) 0.005(3)
S1 0.0351(9) 0.0281(9) 0.0313(9) 0.0152(8) 0.0038(7) 0.0058(7)
S2 0.0494(11) 0.0546(12) 0.0292(9) 0.0364(10) 0.0111(8) 0.0142(8)
S3 0.0396(11) 0.0502(12) 0.0335(10) 0.0285(9) 0.0024(8) 0.0026(8)
C1 0.040(4) 0.032(4) 0.032(4) 0.021(3) 0.013(3) 0.011(3)
C2 0.058(5) 0.038(4) 0.042(4) 0.023(4) 0.005(4) 0.012(4)
C3 0.077(6) 0.048(5) 0.055(5) 0.043(5) 0.018(5) 0.020(4)
C4 0.075(6) 0.029(4) 0.058(5) 0.026(4) 0.023(5) 0.013(4)
C5 0.060(6) 0.026(4) 0.068(6) 0.009(4) 0.012(5) 0.002(4)
C6 0.037(4) 0.040(4) 0.040(4) 0.019(3) 0.014(3) 0.021(3)
C7 0.054(5) 0.046(5) 0.032(4) 0.021(4) 0.009(3) 0.017(3)
C8 0.066(6) 0.066(6) 0.037(5) 0.010(5) -0.002(4) 0.030(4)
C9 0.056(6) 0.072(7) 0.076(7) 0.032(5) 0.006(5) 0.049(6)
C10 0.060(6) 0.057(6) 0.084(7) 0.044(5) 0.032(5) 0.046(5)
C11 0.041(4) 0.023(3) 0.032(4) 0.012(3) 0.007(3) 0.007(3)
C12 0.039(4) 0.044(5) 0.048(5) 0.027(4) 0.000(3) 0.009(4)
C13 0.063(6) 0.049(5) 0.060(6) 0.029(5) -0.017(5) 0.013(4)
C14 0.079(7) 0.045(5) 0.026(4) 0.012(5) 0.005(4) 0.007(4)
C15 0.067(6) 0.044(5) 0.045(5) 0.015(4) 0.029(5) 0.012(4)

loop_
_atom_type_symbol
_atom_type_description
_atom_type_scat_dispersion_real
_atom_type_scat_dispersion_imag
_atom_type_scat_source
C C 0.0033 0.0016 'International Tables Vol C Tables 4.2.6.8 and 6.1.1.4'
H H 0.0000 0.0000 'International Tables Vol C Tables 4.2.6.8 and 6.1.1.4'
N N 0.0061 0.0033 'International Tables Vol C Tables 4.2.6.8 and 6.1.1.4'
S S 0.1246 0.1234 'International Tables Vol C Tables 4.2.6.8 and 6.1.1.4'
Cu Cu 0.3201 1.2651 'International Tables Vol C Tables 4.2.6.8 and 6.1.1.4'
I I -0.4742 1.8119 'International Tables Vol C Tables 4.2.6.8 and 6.1.1.4'

loop_
_geom_angle_atom_site_label_1
_geom_angle_atom_site_label_2
_geom_angle_atom_site_label_3
_geom_angle_site_symmetry_1
_geom_angle_site_symmetry_3
_geom_angle
S3 Cu1 S1 . . 95.70(7)
S3 Cu1 S1 . 2_666 109.08(8)
S1 Cu1 S1 . 2_666 105.53(6)
S3 Cu1 I1 . . 118.52(7)
S1 Cu1 I1 . . 116.47(6)
S1 Cu1 I1 2_666 . 110.13(5)
S3 Cu1 Cu2 . . 126.14(6)
S1 Cu1 Cu2 . . 135.86(6)
S1 Cu1 Cu2 2_666 . 52.03(5)
I1 Cu1 Cu2 . . 58.89(3)
S3 Cu1 Cu1 . 2_666 110.90(7)
S1 Cu1 Cu1 . 2_666 54.69(6)
S1 Cu1 Cu1 2_666 2_666 50.84(5)
I1 Cu1 Cu1 . 2_666 130.56(5)
Cu2 Cu1 Cu1 . 2_666 93.24(5)
S2 Cu2 S1 . 2_666 97.69(7)
S2 Cu2 I2 . . 114.82(7)
S1 Cu2 I2 2_666 . 115.43(6)
S2 Cu2 I1 . . 107.63(7)
S1 Cu2 I1 2_666 . 110.49(6)
I2 Cu2 I1 . . 110.04(4)
S2 Cu2 Cu1 . . 120.62(6)
S1 Cu2 Cu1 2_666 . 55.70(5)
I2 Cu2 Cu1 . . 124.49(4)
I1 Cu2 Cu1 . . 55.59(3)
S3 Cu3 S2 . 2_666 110.21(7)
S3 Cu3 I3 . . 114.83(7)
S2 Cu3 I3 2_666 . 118.15(7)
S3 Cu3 S2 . 1_455 104.12(8)
S2 Cu3 S2 2_666 1_455 92.93(8)
I3 Cu3 S2 . 1_455 113.75(6)
Cu1 I1 Cu2 . . 65.52(3)
C1 N1 C5 . . 124.8(7)
C1 N1 H1 . . 117.6
C5 N1 H1 . . 117.6
C10 N2 C6 . . 122.8(7)
C10 N2 H2 . . 118.6
C6 N2 H2 . . 118.6
C11 N3 C15 . . 123.5(7)
C11 N3 H3 . . 118.3
C15 N3 H3 . . 118.3
C1 S1 Cu1 . . 117.6(3)
C1 S1 Cu2 . 2_666 111.4(2)
Cu1 S1 Cu2 . 2_666 125.91(8)
C1 S1 Cu1 . 2_666 104.9(3)
Cu1 S1 Cu1 . 2_666 74.47(6)
Cu2 S1 Cu1 2_666 2_666 72.26(6)
C6 S2 Cu3 . 2_666 112.1(3)
C6 S2 Cu2 . . 112.9(3)
Cu3 S2 Cu2 2_666 . 126.77(9)
C6 S2 Cu3 . 1_655 98.9(3)
Cu3 S2 Cu3 2_666 1_655 87.07(8)
Cu2 S2 Cu3 . 1_655 112.17(9)
C11 S3 Cu3 . . 112.4(3)
C11 S3 Cu1 . . 113.8(3)
Cu3 S3 Cu1 . . 133.81(9)
N1 C1 C2 . . 116.4(6)
N1 C1 S1 . . 118.1(5)
C2 C1 S1 . . 125.6(6)
C3 C2 C1 . . 118.9(8)
C3 C2 H2A . . 120.6
C1 C2 H2A . . 120.6
C4 C3 C2 . . 121.5(8)
C4 C3 H3A . . 119.3
C2 C3 H3A . . 119.3
C5 C4 C3 . . 118.5(7)
C5 C4 H4 . . 120.8
C3 C4 H4 . . 120.8
C4 C5 N1 . . 120.0(8)
C4 C5 H5 . . 120.0
N1 C5 H5 . . 120.0
N2 C6 C7 . . 117.0(7)
N2 C6 S2 . . 119.4(5)
C7 C6 S2 . . 123.3(6)
C8 C7 C6 . . 120.0(8)
C8 C7 H7 . . 120.0
C6 C7 H7 . . 120.0
C7 C8 C9 . . 119.3(8)
C7 C8 H8 . . 120.4
C9 C8 H8 . . 120.4
C10 C9 C8 . . 119.0(8)
C10 C9 H9 . . 120.5
C8 C9 H9 . . 120.5
C9 C10 N2 . . 121.9(8)
C9 C10 H10 . . 119.1
N2 C10 H10 . . 119.1
N3 C11 C12 . . 116.0(7)
N3 C11 S3 . . 120.9(6)
C12 C11 S3 . . 123.1(6)
C13 C12 C11 . . 121.5(8)
C13 C12 H12 . . 119.2
C11 C12 H12 . . 119.2
C12 C13 C14 . . 119.5(8)
C12 C13 H13 . . 120.3
C14 C13 H13 . . 120.3
C15 C14 C13 . . 119.7(8)
C15 C14 H14 . . 120.1
C13 C14 H14 . . 120.1
C14 C15 N3 . . 119.7(8)
C14 C15 H15 . . 120.1
N3 C15 H15 . . 120.1

loop_
_geom_bond_atom_site_label_1
_geom_bond_atom_site_label_2
_geom_bond_site_symmetry_2
_geom_bond_distance
_geom_bond_publ_flag
Cu1 S3 . 2.315(2) y
Cu1 S1 . 2.356(2) y
Cu1 S1 2_666 2.480(2) y
Cu1 I1 . 2.5917(11) y
Cu1 Cu2 . 2.8590(14) y
Cu1 Cu1 2_666 2.928(2) y
Cu2 S2 . 2.315(2) y
Cu2 S1 2_666 2.367(2) y
Cu2 I2 . 2.5632(11) y
Cu2 I1 . 2.6896(12) y
Cu3 S3 . 2.273(2) y
Cu3 S2 2_666 2.290(2) y
Cu3 I3 . 2.5726(11) y
Cu3 S2 1_455 2.639(3) y
N1 C1 . 1.330(9) ?
N1 C5 . 1.357(10) ?
N1 H1 . 0.8600 ?
N2 C10 . 1.353(10) ?
N2 C6 . 1.354(9) ?
N2 H2 . 0.8600 ?
N3 C11 . 1.355(9) ?
N3 C15 . 1.365(10) ?
N3 H3 . 0.8600 ?
S1 C1 . 1.728(7) ?
S1 Cu2 2_666 2.367(2) .
S1 Cu1 2_666 2.480(2) .
S2 C6 . 1.721(7) ?
S2 Cu3 2_666 2.290(2) .
S2 Cu3 1_655 2.639(3) .
S3 C11 . 1.708(7) ?
C1 C2 . 1.414(10) ?
C2 C3 . 1.384(11) ?
C2 H2A . 0.9300 ?
C3 C4 . 1.376(13) ?
C3 H3A . 0.9300 ?
C4 C5 . 1.337(13) ?
C4 H4 . 0.9300 ?
C5 H5 . 0.9300 ?
C6 C7 . 1.393(10) ?
C7 C8 . 1.385(12) ?
C7 H7 . 0.9300 ?
C8 C9 . 1.412(14) ?
C8 H8 . 0.9300 ?
C9 C10 . 1.300(13) ?
C9 H9 . 0.9300 ?
C10 H10 . 0.9300 ?
C11 C12 . 1.396(10) ?
C12 C13 . 1.351(12) ?
C12 H12 . 0.9300 ?
C13 C14 . 1.399(13) ?
C13 H13 . 0.9300 ?
C14 C15 . 1.326(13) ?
C14 H14 . 0.9300 ?
C15 H15 . 0.9300 ?

loop_
_geom_torsion_atom_site_label_1
_geom_torsion_atom_site_label_2
_geom_torsion_atom_site_label_3
_geom_torsion_atom_site_label_4
_geom_torsion_site_symmetry_1
_geom_torsion_site_symmetry_4
_geom_torsion
S3 Cu1 Cu2 S2 . . -164.32(10)
S1 Cu1 Cu2 S2 . . -6.01(13)
S1 Cu1 Cu2 S2 2_666 . -77.56(9)
I1 Cu1 Cu2 S2 . . 91.21(8)
Cu1 Cu1 Cu2 S2 2_666 . -45.38(9)
S3 Cu1 Cu2 S1 . 2_666 -86.77(10)
S1 Cu1 Cu2 S1 . 2_666 71.55(11)
I1 Cu1 Cu2 S1 . 2_666 168.77(6)
Cu1 Cu1 Cu2 S1 2_666 2_666 32.17(6)
S3 Cu1 Cu2 I2 . . 12.56(11)
S1 Cu1 Cu2 I2 . . 170.87(8)
S1 Cu1 Cu2 I2 2_666 . 99.32(7)
I1 Cu1 Cu2 I2 . . -91.91(5)
Cu1 Cu1 Cu2 I2 2_666 . 131.49(6)
S3 Cu1 Cu2 I1 . . 104.47(9)
S1 Cu1 Cu2 I1 . . -97.22(9)
S1 Cu1 Cu2 I1 2_666 . -168.77(6)
Cu1 Cu1 Cu2 I1 2_666 . -136.59(5)
S3 Cu1 I1 Cu2 . . -117.13(8)
S1 Cu1 I1 Cu2 . . 129.49(7)
S1 Cu1 I1 Cu2 2_666 . 9.41(5)
Cu1 Cu1 I1 Cu2 2_666 . 64.56(7)
S2 Cu2 I1 Cu1 . . -115.48(6)
S1 Cu2 I1 Cu1 2_666 . -9.89(5)
I2 Cu2 I1 Cu1 . . 118.74(4)
S3 Cu1 S1 C1 . . -149.4(3)
S1 Cu1 S1 C1 2_666 . 99.0(3)
I1 Cu1 S1 C1 . . -23.6(3)
Cu2 Cu1 S1 C1 . . 48.0(3)
Cu1 Cu1 S1 C1 2_666 . 99.0(3)
S3 Cu1 S1 Cu2 . 2_666 57.90(12)
S1 Cu1 S1 Cu2 2_666 2_666 -53.73(9)
I1 Cu1 S1 Cu2 . 2_666 -176.24(7)
Cu2 Cu1 S1 Cu2 . 2_666 -104.64(10)
Cu1 Cu1 S1 Cu2 2_666 2_666 -53.73(9)
S3 Cu1 S1 Cu1 . 2_666 111.63(8)
S1 Cu1 S1 Cu1 2_666 2_666 0.0
I1 Cu1 S1 Cu1 . 2_666 -122.51(6)
Cu2 Cu1 S1 Cu1 . 2_666 -50.91(9)
S1 Cu2 S2 C6 2_666 . 179.4(3)
I2 Cu2 S2 C6 . . 56.7(3)
I1 Cu2 S2 C6 . . -66.2(3)
Cu1 Cu2 S2 C6 . . -126.1(3)
S1 Cu2 S2 Cu3 2_666 2_666 -34.96(14)
I2 Cu2 S2 Cu3 . 2_666 -157.63(10)
I1 Cu2 S2 Cu3 . 2_666 79.47(13)
Cu1 Cu2 S2 Cu3 . 2_666 19.54(16)
S1 Cu2 S2 Cu3 2_666 1_655 68.67(9)
I2 Cu2 S2 Cu3 . 1_655 -54.00(9)
I1 Cu2 S2 Cu3 . 1_655 -176.90(5)
Cu1 Cu2 S2 Cu3 . 1_655 123.16(7)
S2 Cu3 S3 C11 2_666 . 179.1(3)
I3 Cu3 S3 C11 . . 42.7(3)
S2 Cu3 S3 C11 1_455 . -82.3(3)
S2 Cu3 S3 Cu1 2_666 . -1.65(19)
I3 Cu3 S3 Cu1 . . -138.06(12)
S2 Cu3 S3 Cu1 1_455 . 96.91(15)
S1 Cu1 S3 C11 . . 162.0(3)
S1 Cu1 S3 C11 2_666 . -89.3(3)
I1 Cu1 S3 C11 . . 37.7(3)
Cu2 Cu1 S3 C11 . . -32.9(3)
Cu1 Cu1 S3 C11 2_666 . -143.7(3)
S1 Cu1 S3 Cu3 . . -17.16(16)
S1 Cu1 S3 Cu3 2_666 . 91.46(15)
I1 Cu1 S3 Cu3 . . -141.50(12)
Cu2 Cu1 S3 Cu3 . . 147.85(12)
Cu1 Cu1 S3 Cu3 2_666 . 37.13(17)
C5 N1 C1 C2 . . 0.8(12)
C5 N1 C1 S1 . . 179.9(7)
Cu1 S1 C1 N1 . . 162.9(5)
Cu2 S1 C1 N1 2_666 . -40.6(7)
Cu1 S1 C1 N1 2_666 . -117.0(6)
Cu1 S1 C1 C2 . . -18.1(8)
Cu2 S1 C1 C2 2_666 . 138.4(6)
Cu1 S1 C1 C2 2_666 . 61.9(7)
N1 C1 C2 C3 . . 0.0(12)
S1 C1 C2 C3 . . -179.0(7)
C1 C2 C3 C4 . . -0.9(14)
C2 C3 C4 C5 . . 1.1(15)
C3 C4 C5 N1 . . -0.3(15)
C1 N1 C5 C4 . . -0.7(15)
C10 N2 C6 C7 . . -4.2(12)
C10 N2 C6 S2 . . 169.9(7)
Cu3 S2 C6 N2 2_666 . 15.5(7)
Cu2 S2 C6 N2 . . 166.3(5)
Cu3 S2 C6 N2 1_655 . -75.0(6)
Cu3 S2 C6 C7 2_666 . -170.8(6)
Cu2 S2 C6 C7 . . -20.0(8)
Cu3 S2 C6 C7 1_655 . 98.7(7)
N2 C6 C7 C8 . . 2.8(12)
S2 C6 C7 C8 . . -171.0(7)
C6 C7 C8 C9 . . 0.7(14)
C7 C8 C9 C10 . . -3.2(15)
C8 C9 C10 N2 . . 2.0(15)
C6 N2 C10 C9 . . 1.8(14)
C15 N3 C11 C12 . . -3.8(11)
C15 N3 C11 S3 . . 175.5(6)
Cu3 S3 C11 N3 . . 19.6(7)
Cu1 S3 C11 N3 . . -159.8(5)
Cu3 S3 C11 C12 . . -161.2(6)
Cu1 S3 C11 C12 . . 19.4(8)
N3 C11 C12 C13 . . 1.5(12)
S3 C11 C12 C13 . . -177.8(7)
C11 C12 C13 C14 . . 1.7(14)
C12 C13 C14 C15 . . -2.8(14)
C13 C14 C15 N3 . . 0.7(14)
C11 N3 C15 C14 . . 2.7(13)
